data_4127735
loop_
_publ_author_name
'Wei, Jianwei'
'Zhao, Liang'
'He, Cheng'
'Zheng, Sijia'
'Reek, Joost N. H.'
'Duan, Chunying'

_publ_section_title
;
 Metal-Organic Capsules with NADH Mimics as Switchable Selectivity
 Regulators for Photocatalytic Transfer Hydrogenation.
;
_journal_issue 32
_journal_name_full 'Journal of the American Chemical Society'
_journal_page_first 12707
_journal_page_last 12716
_journal_paper_doi 10.1021/jacs.9b05351
_journal_volume 141
_journal_year 2019
_chemical_formula_sum 'C124 H102 B4 F16 N30 O12 Zn4'
_chemical_formula_weight 2813.08
_space_group_IT_number 114
_space_group_name_Hall 'P -4 2n'
_space_group_name_H-M_alt 'P -4 21 c'
_symmetry_cell_setting Tetragonal'
_symmetry_space_group_name_Hall 'P -4 2n'
_symmetry_space_group_name_H-M 'P -4 21 c'
_atom_sites_solution_hydrogens geom
_atom_sites_solution_primary direct
_atom_sites_solution_secondary difmap
_audit_creation_method SHELXL-97
_cell_angle_alpha 90.00
_cell_angle_beta 90.00
_cell_angle_gamma 90.00
_cell_formula_units_Z 2
_cell_length_a 19.8510(8)
_cell_length_b 19.8510(8)
_cell_length_c 22.6268(10)
_cell_measurement_reflns_used 9916
_cell_measurement_temperature 200(2)
_cell_measurement_theta_max 20.23
_cell_measurement_theta_min 2.29
_cell_volume 8916.4(6)
_computing_cell_refinement 'Bruker SAINT'
_computing_data_collection 'Bruker APEX2'
_computing_data_reduction 'Bruker SAINT'
_computing_molecular_graphics 'Bruker SHELXTL'
_computing_publication_material 'Bruker SHELXTL'
_computing_structure_refinement 'SHELXL-2014 (Sheldrick 2014)'
_computing_structure_solution 'SHELXS-97 (Sheldrick 2008)'
_diffrn_ambient_temperature 200(2)
_diffrn_measured_fraction_theta_full 0.997
_diffrn_measured_fraction_theta_max 0.997
_diffrn_measurement_device_type 'Bruker APEX-II CCD'
_diffrn_measurement_method '\f and \w scans'
_diffrn_radiation_monochromator graphite
_diffrn_radiation_source 'fine-focus sealed tube'
_diffrn_radiation_type MoK\a
_diffrn_radiation_wavelength 0.71073
_diffrn_reflns_av_R_equivalents 0.0601
_diffrn_reflns_av_sigmaI/netI 0.0523
_diffrn_reflns_limit_h_max 23
_diffrn_reflns_limit_h_min -23
_diffrn_reflns_limit_k_max 22
_diffrn_reflns_limit_k_min -23
_diffrn_reflns_limit_l_max 21
_diffrn_reflns_limit_l_min -26
_diffrn_reflns_number 56117
_diffrn_reflns_theta_full 25.00
_diffrn_reflns_theta_max 25.00
_diffrn_reflns_theta_min 2.24
_exptl_absorpt_coefficient_mu 0.600
_exptl_absorpt_correction_T_max 0.8843
_exptl_absorpt_correction_T_min 0.8405
_exptl_absorpt_correction_type multi-scan
_exptl_absorpt_process_details sadabs
_exptl_crystal_colour yellow
_exptl_crystal_density_diffrn 1.048
_exptl_crystal_density_method 'not measured'
_exptl_crystal_description block
_exptl_crystal_F_000 2872
_exptl_crystal_size_max 0.30
_exptl_crystal_size_mid 0.27
_exptl_crystal_size_min 0.21
_refine_diff_density_max 0.444
_refine_diff_density_min -0.275
_refine_diff_density_rms 0.074
_refine_ls_abs_structure_details 'Flack H D (1983), Acta Cryst. A39, 876-881'
_refine_ls_abs_structure_Flack 0.00(2)
_refine_ls_extinction_method none
_refine_ls_goodness_of_fit_ref 1.082
_refine_ls_hydrogen_treatment mixed
_refine_ls_matrix_type full
_refine_ls_number_parameters 470
_refine_ls_number_reflns 7847
_refine_ls_number_restraints 165
_refine_ls_restrained_S_all 1.127
_refine_ls_R_factor_all 0.1055
_refine_ls_R_factor_gt 0.0736
_refine_ls_shift/su_max 0.001
_refine_ls_shift/su_mean 0.000
_refine_ls_structure_factor_coef Fsqd
_refine_ls_weighting_details 'calc w=1/[\s^2^(Fo^2^)+(0.0980P)^2^+0.7000P] where P=(Fo^2^+2Fc^2^)/3'
_refine_ls_weighting_scheme calc
_refine_ls_wR_factor_gt 0.1741
_refine_ls_wR_factor_ref 0.1877
_reflns_number_gt 4959
_reflns_number_total 7847
_reflns_threshold_expression >2sigma(I)
_cod_data_source_file ja9b05351_si_002.cif
_cod_data_source_block 1_sqd
_cod_original_sg_symbol_H-M P-42(1)c
_cod_database_code 4127735
_platon_squeeze_void_probe_radius 1.20

loop_
_symmetry_equiv_pos_as_xyz
'x, y, z'
'-x, -y, z'
'y, -x, -z'
'-y, x, -z'
'-x+1/2, y+1/2, -z+1/2'
'x+1/2, -y+1/2, -z+1/2'
'-y+1/2, -x+1/2, z+1/2'
'y+1/2, x+1/2, z+1/2'

loop_
_atom_site_label
_atom_site_type_symbol
_atom_site_fract_x
_atom_site_fract_y
_atom_site_fract_z
_atom_site_U_iso_or_equiv
_atom_site_adp_type
_atom_site_occupancy
_atom_site_symmetry_multiplicity
_atom_site_calc_flag
_atom_site_refinement_flags
_atom_site_disorder_assembly
_atom_site_disorder_group
Zn1 Zn 0.56486(3) 0.19876(3) 1.46351(4) 0.0722(3) Uani 1 1 d . . .
O1 O 0.4941(2) 0.24891(19) 1.51928(19) 0.0717(11) Uani 1 1 d . . .
O2 O 0.2905(2) 0.3836(2) 1.5585(2) 0.0771(11) Uani 1 1 d . . .
O3 O 0.4933(8) 0.3936(9) 1.8356(7) 0.351(8) Uani 1 1 d DU . .
N1 N 0.6592(2) 0.1428(2) 1.4564(3) 0.0771(14) Uani 1 1 d . . .
N2 N 0.5939(2) 0.1766(2) 1.5476(2) 0.0756(14) Uani 1 1 d . . .
N3 N 0.5530(2) 0.1990(3) 1.5932(3) 0.0838(15) Uani 1 1 d . . .
N4 N 0.2686(2) 0.4217(3) 1.6515(2) 0.0808(15) Uani 1 1 d . . .
N5 N 0.2187(2) 0.4557(2) 1.6248(3) 0.0823(16) Uani 1 1 d . . .
N6 N 0.1252(2) 0.5096(3) 1.5606(3) 0.0788(15) Uani 1 1 d . . .
N7 N 0.4235(3) 0.2954(3) 1.7124(2) 0.0978(18) Uani 1 1 d . . .
C1 C 0.6906(4) 0.1286(4) 1.4099(4) 0.101(2) Uani 1 1 d . . .
H1A H 0.6719 0.1418 1.3730 0.121 Uiso 1 1 calc R . .
C2 C 0.7556(5) 0.0921(5) 1.4106(6) 0.130(4) Uani 1 1 d . . .
H2A H 0.7800 0.0814 1.3757 0.156 Uiso 1 1 calc R . .
C3 C 0.7774(5) 0.0752(6) 1.4658(6) 0.150(4) Uani 1 1 d . . .
H3A H 0.8183 0.0509 1.4699 0.180 Uiso 1 1 calc R . .
C4 C 0.7450(4) 0.0909(5) 1.5113(5) 0.127(3) Uani 1 1 d . . .
H4A H 0.7623 0.0788 1.5489 0.152 Uiso 1 1 calc R . .
C5 C 0.6855(3) 0.1249(4) 1.5080(4) 0.0836(18) Uani 1 1 d . . .
C6 C 0.6474(3) 0.1432(3) 1.5579(3) 0.0869(19) Uani 1 1 d . . .
H6A H 0.6607 0.1314 1.5969 0.104 Uiso 1 1 calc R . .
C7 C 0.4987(3) 0.2384(3) 1.5718(3) 0.0690(16) Uani 1 1 d . . .
C8 C 0.4541(3) 0.2644(4) 1.6149(3) 0.0860(19) Uani 1 1 d . . .
C9 C 0.3855(3) 0.2893(3) 1.5893(3) 0.0862(19) Uani 1 1 d . . .
H9A H 0.3959 0.3161 1.5530 0.103 Uiso 1 1 calc R . .
C10 C 0.3574(3) 0.3369(3) 1.6337(3) 0.0803(17) Uani 1 1 d . . .
C11 C 0.3026(3) 0.3816(3) 1.6103(4) 0.0783(18) Uani 1 1 d . . .
C12 C 0.1790(4) 0.4945(4) 1.6541(3) 0.092(2) Uani 1 1 d . . .
H12A H 0.1831 0.5015 1.6955 0.111 Uiso 1 1 calc R . .
C13 C 0.1255(3) 0.5279(3) 1.6168(4) 0.0798(18) Uani 1 1 d . . .
C14 C 0.0819(4) 0.5715(4) 1.6419(4) 0.100(2) Uani 1 1 d . . .
H14A H 0.0819 0.5789 1.6834 0.120 Uiso 1 1 calc R . .
C15 C 0.0376(4) 0.6051(4) 1.6057(6) 0.124(3) Uani 1 1 d . . .
H15A H 0.0091 0.6391 1.6214 0.149 Uiso 1 1 calc R . .
C16 C 0.0347(4) 0.5886(4) 1.5453(6) 0.128(3) Uani 1 1 d . . .
H16A H 0.0033 0.6096 1.5195 0.154 Uiso 1 1 calc R . .
C17 C 0.0803(3) 0.5398(3) 1.5246(4) 0.096(2) Uani 1 1 d . . .
H17A H 0.0794 0.5277 1.4840 0.115 Uiso 1 1 calc R . .
C18 C 0.3384(4) 0.2319(5) 1.5704(6) 0.136(4) Uani 1 1 d DU . .
C19 C 0.3230(6) 0.2216(8) 1.5107(6) 0.193(6) Uani 1 1 d DU . .
H19A H 0.3449 0.2488 1.4820 0.231 Uiso 1 1 calc R . .
C20 C 0.2797(9) 0.1761(9) 1.4926(8) 0.235(7) Uani 1 1 d DU . .
H20A H 0.2651 0.1744 1.4527 0.282 Uiso 1 1 calc R . .
C21 C 0.2564(8) 0.1307(7) 1.5340(10) 0.219(8) Uani 1 1 d DU . .
H21A H 0.2315 0.0927 1.5210 0.263 Uiso 1 1 calc R . .
C22 C 0.2679(9) 0.1387(7) 1.5933(9) 0.241(8) Uani 1 1 d DU . .
H22A H 0.2483 0.1093 1.6216 0.290 Uiso 1 1 calc R . .
C23 C 0.3099(7) 0.1921(6) 1.6104(7) 0.203(6) Uani 1 1 d DU . .
H23A H 0.3180 0.1999 1.6512 0.243 Uiso 1 1 calc R . .
C24 C 0.4625(4) 0.2632(3) 1.6728(3) 0.0867(19) Uani 1 1 d . . .
H24A H 0.4991 0.2374 1.6878 0.104 Uiso 1 1 calc R . .
C25 C 0.3718(3) 0.3325(4) 1.6922(3) 0.095(2) Uani 1 1 d . . .
H25A H 0.3445 0.3564 1.7196 0.115 Uiso 1 1 calc R . .
C26 C 0.4419(6) 0.2985(7) 1.7758(4) 0.166(5) Uani 1 1 d DU . .
H26A H 0.4009 0.3087 1.7990 0.199 Uiso 1 1 calc R . .
H26B H 0.4582 0.2536 1.7882 0.199 Uiso 1 1 calc R . .
C27 C 0.4937(8) 0.3486(6) 1.7904(6) 0.214(6) Uani 1 1 d DU . .
C28 C 0.5557(6) 0.3464(6) 1.7622(6) 0.164(4) Uani 1 1 d DU . .
H28A H 0.5719 0.3127 1.7360 0.197 Uiso 1 1 calc R . .
C29 C 0.5894(8) 0.4045(9) 1.7806(9) 0.263(8) Uani 1 1 d DU . .
H29A H 0.6289 0.4232 1.7636 0.315 Uiso 1 1 calc R . .
C30 C 0.5522(9) 0.4309(10) 1.8309(10) 0.336(11) Uani 1 1 d DU . .
H30A H 0.5656 0.4670 1.8559 0.403 Uiso 1 1 calc R . .
B1 B 0.3628(6) 0.9187(7) 1.2520(6) 0.084(4) Uani 0.50 1 d PD . .
F11 F 0.4259(6) 0.9324(7) 1.2724(6) 0.101(4) Uiso 0.317(7) 1 d PD A 1
F12 F 0.3487(5) 0.9050(5) 1.1974(4) 0.065(3) Uiso 0.317(7) 1 d PD A 1
F13 F 0.3665(5) 0.8494(5) 1.2747(5) 0.077(4) Uiso 0.317(7) 1 d PD A 1
F14 F 0.3198(6) 0.9522(6) 1.2833(5) 0.082(4) Uiso 0.317(7) 1 d PD A 1
F11' F 0.3593(14) 0.9846(11) 1.2712(12) 0.128(10) Uiso 0.183(7) 1 d PD A 2
F12' F 0.3752(7) 0.9309(7) 1.1940(5) 0.038(4) Uiso 0.183(7) 1 d PD A 2
F13' F 0.4010(9) 0.8884(9) 1.2809(8) 0.071(6) Uiso 0.183(7) 1 d PD A 2
F14' F 0.2971(12) 0.9170(14) 1.2667(12) 0.129(10) Uiso 0.183(7) 1 d PD A 2
B2 B 0.4511(9) 0.7166(6) 1.1795(9) 0.189(17) Uani 0.50 1 d PD . .
F21 F 0.3824(8) 0.7028(12) 1.1774(7) 0.284(11) Uani 0.50 1 d PD . .
F22 F 0.4815(6) 0.6785(5) 1.1407(4) 0.147(4) Uani 0.50 1 d PD . .
F23 F 0.4637(5) 0.7127(5) 1.2352(3) 0.124(3) Uani 0.50 1 d PD . .
F24 F 0.4455(7) 0.7786(4) 1.1558(4) 0.138(4) Uani 0.50 1 d PD . .
C101 C 0.9823(9) 0.4137(9) 1.3723(8) 0.113(5) Uiso 0.50 1 d PD . .
C102 C 0.9495(9) 0.4060(9) 1.3159(8) 0.128(6) Uiso 0.50 1 d PD . .
H11B H 0.9321 0.3600 1.3122 0.192 Uiso 0.50 1 calc PR . .
H11C H 0.9820 0.4147 1.2842 0.192 Uiso 0.50 1 calc PR . .
H11D H 0.9121 0.4381 1.3130 0.192 Uiso 0.50 1 calc PR . .
N101 N 1.0181(10) 0.4268(10) 1.4086(8) 0.172(7) Uiso 0.50 1 d PD . .

loop_
_atom_site_aniso_label
_atom_site_aniso_U_11
_atom_site_aniso_U_22
_atom_site_aniso_U_33
_atom_site_aniso_U_23
_atom_site_aniso_U_13
_atom_site_aniso_U_12
Zn1 0.0701(4) 0.0657(4) 0.0808(5) -0.0039(4) 0.0061(4) -0.0061(3)
O1 0.081(2) 0.081(2) 0.053(3) 0.0114(19) 0.000(2) 0.015(2)
O2 0.077(3) 0.104(3) 0.050(3) 0.015(2) 0.005(2) 0.027(2)
O3 0.303(15) 0.344(17) 0.405(19) -0.083(15) -0.016(15) -0.063(14)
N1 0.072(3) 0.071(3) 0.088(4) -0.024(3) 0.015(3) -0.007(2)
N2 0.070(3) 0.067(3) 0.089(4) -0.007(3) 0.005(3) 0.009(2)
N3 0.063(3) 0.091(3) 0.097(4) 0.011(3) 0.000(3) 0.015(3)
N4 0.067(3) 0.098(4) 0.077(4) 0.004(3) 0.013(3) 0.035(3)
N5 0.074(3) 0.078(3) 0.095(4) 0.013(3) 0.041(3) 0.024(3)
N6 0.065(3) 0.081(3) 0.090(5) 0.012(3) 0.008(3) 0.002(2)
N7 0.119(4) 0.126(4) 0.049(3) 0.002(3) -0.002(3) 0.055(4)
C1 0.079(5) 0.094(5) 0.129(7) -0.019(5) 0.003(5) -0.001(4)
C2 0.107(6) 0.106(6) 0.176(11) -0.052(7) 0.042(7) 0.001(5)
C3 0.119(7) 0.190(10) 0.140(9) 0.031(10) -0.011(8) 0.028(7)
C4 0.091(5) 0.183(9) 0.105(7) -0.015(6) 0.027(5) 0.053(6)
C5 0.072(4) 0.096(5) 0.082(5) -0.016(4) 0.000(4) 0.006(4)
C6 0.068(4) 0.095(4) 0.098(5) -0.001(4) -0.010(4) 0.017(3)
C7 0.057(3) 0.076(4) 0.074(5) 0.001(3) 0.011(3) 0.003(3)
C8 0.075(4) 0.111(5) 0.073(5) 0.016(4) 0.001(3) 0.030(3)
C9 0.097(5) 0.083(4) 0.078(5) -0.008(4) -0.007(4) 0.024(4)
C10 0.077(4) 0.106(5) 0.057(4) 0.019(4) 0.012(3) 0.022(3)
C11 0.057(3) 0.078(4) 0.099(6) 0.023(4) 0.013(4) 0.019(3)
C12 0.092(5) 0.101(5) 0.085(5) 0.006(4) 0.023(4) -0.006(4)
C13 0.065(4) 0.082(4) 0.092(6) 0.006(4) 0.019(4) 0.013(3)
C14 0.093(5) 0.100(5) 0.106(6) 0.006(4) 0.017(4) 0.039(4)
C15 0.092(5) 0.111(6) 0.169(10) -0.019(6) 0.020(6) 0.028(5)
C16 0.100(5) 0.099(5) 0.186(11) -0.004(7) -0.031(7) 0.040(4)
C17 0.088(4) 0.107(5) 0.092(6) 0.011(4) -0.012(4) 0.011(4)
C18 0.082(5) 0.112(6) 0.214(12) -0.010(7) 0.011(6) 0.014(5)
C19 0.175(11) 0.223(13) 0.180(12) -0.091(10) -0.006(9) -0.063(9)
C20 0.250(17) 0.196(15) 0.259(18) -0.085(13) -0.007(14) -0.002(13)
C21 0.188(12) 0.138(10) 0.33(2) -0.063(14) -0.066(16) -0.010(8)
C22 0.247(15) 0.150(11) 0.33(2) -0.016(13) -0.101(15) -0.020(11)
C23 0.213(12) 0.143(9) 0.253(14) 0.022(10) -0.064(11) -0.078(9)
C24 0.101(5) 0.087(4) 0.072(5) 0.003(4) 0.009(4) 0.031(4)
C25 0.088(4) 0.112(5) 0.086(6) -0.003(4) 0.004(4) 0.026(4)
C26 0.175(10) 0.232(12) 0.091(7) -0.005(8) -0.025(7) 0.077(10)
C27 0.239(14) 0.158(9) 0.243(15) -0.125(10) -0.075(12) 0.034(10)
C28 0.112(7) 0.154(9) 0.226(13) -0.057(8) -0.037(8) 0.000(7)
C29 0.210(16) 0.238(16) 0.34(2) -0.095(16) 0.007(15) -0.014(13)
C30 0.203(17) 0.32(2) 0.49(3) -0.10(2) -0.116(17) -0.071(16)
B1 0.054(7) 0.123(13) 0.075(11) -0.029(10) -0.002(7) 0.006(8)
B2 0.18(2) 0.018(7) 0.36(5) -0.014(13) -0.18(3) 0.000(9)
F21 0.225(15) 0.45(3) 0.174(13) 0.077(17) -0.035(12) -0.203(19)
F22 0.232(12) 0.105(7) 0.103(7) -0.012(5) 0.045(7) 0.059(7)
F23 0.147(7) 0.193(9) 0.034(4) 0.015(5) 0.004(4) 0.027(7)
F24 0.236(12) 0.088(6) 0.089(6) 0.015(5) 0.019(7) -0.008(6)

loop_
_atom_type_symbol
_atom_type_description
_atom_type_scat_dispersion_real
_atom_type_scat_dispersion_imag
_atom_type_scat_source
C C 0.0033 0.0016 'International Tables Vol C Tables 4.2.6.8 and 6.1.1.4'
H H 0.0000 0.0000 'International Tables Vol C Tables 4.2.6.8 and 6.1.1.4'
N N 0.0061 0.0033 'International Tables Vol C Tables 4.2.6.8 and 6.1.1.4'
O O 0.0106 0.0060 'International Tables Vol C Tables 4.2.6.8 and 6.1.1.4'
F F 0.0171 0.0103 'International Tables Vol C Tables 4.2.6.8 and 6.1.1.4'
B B 0.0013 0.0007 'International Tables Vol C Tables 4.2.6.8 and 6.1.1.4'
Zn Zn 0.2839 1.4301 'International Tables Vol C Tables 4.2.6.8 and 6.1.1.4'

loop_
_geom_angle_atom_site_label_1
_geom_angle_atom_site_label_2
_geom_angle_atom_site_label_3
_geom_angle
_geom_angle_site_symmetry_1
_geom_angle_site_symmetry_3
N2 Zn1 N5 174.6(2) . 4_658
N2 Zn1 O1 74.64(17) . .
N5 Zn1 O1 110.52(18) 4_658 .
N2 Zn1 N6 106.6(2) . 4_658
N5 Zn1 N6 75.5(2) 4_658 4_658
O1 Zn1 N6 90.82(18) . 4_658
N2 Zn1 O2 105.35(18) . 4_658
N5 Zn1 O2 73.12(17) 4_658 4_658
O1 Zn1 O2 93.14(16) . 4_658
N6 Zn1 O2 147.7(2) 4_658 4_658
N2 Zn1 N1 73.5(2) . .
N5 Zn1 N1 101.2(2) 4_658 .
O1 Zn1 N1 147.7(2) . .
N6 Zn1 N1 103.03(17) 4_658 .
O2 Zn1 N1 90.34(17) 4_658 .
C7 O1 Zn1 116.8(4) . .
C11 O2 Zn1 114.3(4) . 3_568
C27 O3 C30 106.7(12) . .
C1 N1 C5 118.8(6) . .
C1 N1 Zn1 127.0(6) . .
C5 N1 Zn1 114.1(4) . .
C6 N2 N3 121.3(6) . .
C6 N2 Zn1 121.3(5) . .
N3 N2 Zn1 117.4(4) . .
N2 N3 C7 111.7(5) . .
N5 N4 C11 109.9(5) . .
C12 N5 N4 121.4(6) . .
C12 N5 Zn1 119.8(5) . 3_568
N4 N5 Zn1 118.4(4) . 3_568
C13 N6 C17 117.4(6) . .
C13 N6 Zn1 115.5(4) . 3_568
C17 N6 Zn1 127.0(5) . 3_568
C25 N7 C24 118.3(6) . .
C25 N7 C26 119.7(6) . .
C24 N7 C26 121.4(6) . .
N1 C1 C2 122.3(9) . .
C3 C2 C1 114.0(9) . .
C4 C3 C2 121.9(10) . .
C3 C4 C5 121.6(10) . .
N1 C5 C4 121.4(7) . .
N1 C5 C6 115.1(6) . .
C4 C5 C6 123.4(8) . .
N2 C6 C5 115.9(6) . .
O1 C7 C8 124.5(6) . .
O1 C7 N3 119.2(5) . .
C8 C7 N3 116.2(6) . .
C24 C8 C7 126.7(6) . .
C24 C8 C9 118.9(6) . .
C7 C8 C9 114.0(6) . .
C10 C9 C18 115.6(7) . .
C10 C9 C8 106.2(5) . .
C18 C9 C8 113.5(6) . .
C25 C10 C9 122.6(6) . .
C25 C10 C11 122.3(6) . .
C9 C10 C11 114.2(6) . .
O2 C11 N4 122.6(5) . .
O2 C11 C10 120.6(6) . .
N4 C11 C10 116.8(6) . .
N5 C12 C13 114.0(7) . .
N6 C13 C14 125.4(7) . .
N6 C13 C12 114.7(6) . .
C14 C13 C12 119.9(7) . .
C13 C14 C15 118.1(8) . .
C14 C15 C16 119.6(8) . .
C17 C16 C15 117.2(8) . .
N6 C17 C16 122.1(9) . .
C23 C18 C19 118.5(12) . .
C23 C18 C9 120.7(11) . .
C19 C18 C9 120.7(11) . .
C20 C19 C18 123.0(14) . .
C19 C20 C21 117.2(17) . .
C22 C21 C20 122.3(15) . .
C21 C22 C23 117.1(16) . .
C18 C23 C22 120.9(14) . .
C8 C24 N7 125.3(6) . .
N7 C25 C10 121.9(6) . .
C27 C26 N7 114.9(9) . .
O3 C27 C28 111.9(11) . .
O3 C27 C26 127.7(14) . .
C28 C27 C26 119.7(11) . .
C27 C28 C29 105.1(10) . .
C28 C29 C30 106.8(12) . .
O3 C30 C29 107.2(12) . .
F13' B1 F14 112.7(14) . .
F13' B1 F12 124.5(14) . .
F14 B1 F12 119.2(11) . .
F13' B1 F14' 118.5(18) . .
F14 B1 F14' 40.4(12) . .
F12 B1 F14' 91.1(15) . .
F13' B1 F12' 121.0(13) . .
F14 B1 F12' 123.9(12) . .
F12 B1 F12' 32.3(6) . .
F14' B1 F12' 114.7(15) . .
F13' B1 F11 46.8(9) . .
F14 B1 F11 108.6(12) . .
F12 B1 F11 124.4(12) . .
F14' B1 F11 144.3(17) . .
F12' B1 F11 97.3(11) . .
F13' B1 F11' 110.1(16) . .
F14 B1 F11' 46.1(12) . .
F12 B1 F11' 119.3(16) . .
F14' B1 F11' 84.1(16) . .
F12' B1 F11' 98.4(16) . .
F11 B1 F11' 75.6(14) . .
F13' B1 F13 44.8(10) . .
F14 B1 F13 108.8(11) . .
F12 B1 F13 98.4(11) . .
F14' B1 F13 86.4(14) . .
F12' B1 F13 119.7(11) . .
F11 B1 F13 91.3(10) . .
F11' B1 F13 141.2(15) . .
F23 B2 F22 122.2(13) . .
F23 B2 F24 117.5(13) . .
F22 B2 F24 107.4(17) . .
F23 B2 F21 102.3(17) . .
F22 B2 F21 108.4(15) . .
F24 B2 F21 94.8(14) . .
N101 C101 C102 164(2) . .

loop_
_geom_bond_atom_site_label_1
_geom_bond_atom_site_label_2
_geom_bond_distance
_geom_bond_site_symmetry_2
Zn1 N2 2.037(6) .
Zn1 N5 2.077(6) 4_658
Zn1 O1 2.135(4) .
Zn1 N6 2.147(5) 4_658
Zn1 O2 2.148(4) 4_658
Zn1 N1 2.184(5) .
O1 C7 1.210(7) .
O2 C11 1.198(8) .
O2 Zn1 2.148(4) 3_568
O3 C27 1.358(14) .
O3 C30 1.389(15) .
N1 C1 1.254(9) .
N1 C5 1.328(8) .
N2 C6 1.272(8) .
N2 N3 1.386(7) .
N3 C7 1.418(8) .
N4 N5 1.343(7) .
N4 C11 1.399(8) .
N5 C12 1.285(8) .
N5 Zn1 2.077(6) 3_568
N6 C13 1.323(9) .
N6 C17 1.349(8) .
N6 Zn1 2.147(5) 3_568
N7 C25 1.344(8) .
N7 C24 1.346(8) .
N7 C26 1.482(11) .
C1 C2 1.482(11) .
C2 C3 1.363(13) .
C3 C4 1.253(13) .
C4 C5 1.361(9) .
C5 C6 1.408(9) .
C7 C8 1.413(9) .
C8 C24 1.323(9) .
C8 C9 1.560(9) .
C9 C10 1.487(9) .
C9 C18 1.535(12) .
C10 C25 1.357(9) .
C10 C11 1.500(8) .
C12 C13 1.510(10) .
C13 C14 1.349(9) .
C14 C15 1.374(12) .
C15 C16 1.407(13) .
C16 C17 1.406(11) .
C18 C23 1.329(12) .
C18 C19 1.399(12) .
C19 C20 1.312(14) .
C20 C21 1.379(16) .
C21 C22 1.369(15) .
C22 C23 1.403(14) .
C26 C27 1.467(15) .
C27 C28 1.388(14) .
C28 C29 1.397(14) .
C29 C30 1.454(17) .
B1 F13' 1.168(18) .
B1 F14 1.292(15) .
B1 F12 1.296(14) .
B1 F14' 1.35(2) .
B1 F12' 1.357(17) .
B1 F11 1.363(16) .
B1 F11' 1.38(2) .
B1 F13 1.471(16) .
B2 F23 1.286(19) .
B2 F22 1.308(19) .
B2 F24 1.347(15) .
B2 F21 1.391(19) .
C101 N101 1.116(15) .
C101 C102 1.441(15) .

loop_
_geom_torsion_atom_site_label_1
_geom_torsion_atom_site_label_2
_geom_torsion_atom_site_label_3
_geom_torsion_atom_site_label_4
_geom_torsion
_geom_torsion_site_symmetry_1
_geom_torsion_site_symmetry_4
N2 Zn1 O1 C7 -5.4(5) . .
N5 Zn1 O1 C7 176.3(4) 4_658 .
N6 Zn1 O1 C7 101.5(5) 4_658 .
O2 Zn1 O1 C7 -110.5(5) 4_658 .
N1 Zn1 O1 C7 -14.9(6) . .
N2 Zn1 N1 C1 -178.2(6) . .
N5 Zn1 N1 C1 0.6(6) 4_658 .
O1 Zn1 N1 C1 -168.7(5) . .
N6 Zn1 N1 C1 78.1(6) 4_658 .
O2 Zn1 N1 C1 -72.2(5) 4_658 .
N2 Zn1 N1 C5 -0.6(4) . .
N5 Zn1 N1 C5 178.2(4) 4_658 .
O1 Zn1 N1 C5 8.9(6) . .
N6 Zn1 N1 C5 -104.3(4) 4_658 .
O2 Zn1 N1 C5 105.3(4) 4_658 .
N5 Zn1 N2 C6 -14(2) 4_658 .
O1 Zn1 N2 C6 -175.5(5) . .
N6 Zn1 N2 C6 98.3(5) 4_658 .
O2 Zn1 N2 C6 -86.5(5) 4_658 .
N1 Zn1 N2 C6 -0.8(5) . .
N5 Zn1 N2 N3 166.8(17) 4_658 .
O1 Zn1 N2 N3 4.8(4) . .
N6 Zn1 N2 N3 -81.4(4) 4_658 .
O2 Zn1 N2 N3 93.9(4) 4_658 .
N1 Zn1 N2 N3 179.6(4) . .
C6 N2 N3 C7 176.4(5) . .
Zn1 N2 N3 C7 -3.9(6) . .
C11 N4 N5 C12 178.0(6) . .
C11 N4 N5 Zn1 5.6(6) . 3_568
C5 N1 C1 C2 0.5(9) . .
Zn1 N1 C1 C2 178.0(5) . .
N1 C1 C2 C3 0.5(12) . .
C1 C2 C3 C4 -1.2(16) . .
C2 C3 C4 C5 1.0(18) . .
C1 N1 C5 C4 -0.8(10) . .
Zn1 N1 C5 C4 -178.6(7) . .
C1 N1 C5 C6 179.5(6) . .
Zn1 N1 C5 C6 1.7(7) . .
C3 C4 C5 N1 0.1(15) . .
C3 C4 C5 C6 179.8(10) . .
N3 N2 C6 C5 -178.4(5) . .
Zn1 N2 C6 C5 1.9(8) . .
N1 C5 C6 N2 -2.3(9) . .
C4 C5 C6 N2 178.0(8) . .
Zn1 O1 C7 C8 -176.5(5) . .
Zn1 O1 C7 N3 5.2(8) . .
N2 N3 C7 O1 -1.0(8) . .
N2 N3 C7 C8 -179.5(5) . .
O1 C7 C8 C24 -168.9(7) . .
N3 C7 C8 C24 9.5(11) . .
O1 C7 C8 C9 18.1(10) . .
N3 C7 C8 C9 -163.5(5) . .
C24 C8 C9 C10 27.5(9) . .
C7 C8 C9 C10 -158.8(6) . .
C24 C8 C9 C18 -100.6(9) . .
C7 C8 C9 C18 73.1(9) . .
C18 C9 C10 C25 99.1(9) . .
C8 C9 C10 C25 -27.8(9) . .
C18 C9 C10 C11 -70.3(9) . .
C8 C9 C10 C11 162.8(5) . .
Zn1 O2 C11 N4 -13.5(8) 3_568 .
Zn1 O2 C11 C10 168.6(4) 3_568 .
N5 N4 C11 O2 5.7(9) . .
N5 N4 C11 C10 -176.3(5) . .
C25 C10 C11 O2 -178.9(7) . .
C9 C10 C11 O2 -9.5(9) . .
C25 C10 C11 N4 3.1(10) . .
C9 C10 C11 N4 172.5(6) . .
N4 N5 C12 C13 -179.3(5) . .
Zn1 N5 C12 C13 -7.1(8) 3_568 .
C17 N6 C13 C14 4.0(10) . .
Zn1 N6 C13 C14 -177.0(6) 3_568 .
C17 N6 C13 C12 -177.3(6) . .
Zn1 N6 C13 C12 1.6(7) 3_568 .
N5 C12 C13 N6 3.4(8) . .
N5 C12 C13 C14 -177.9(6) . .
N6 C13 C14 C15 -6.7(11) . .
C12 C13 C14 C15 174.7(7) . .
C13 C14 C15 C16 5.8(12) . .
C14 C15 C16 C17 -2.7(13) . .
C13 N6 C17 C16 -0.5(10) . .
Zn1 N6 C17 C16 -179.3(6) 3_568 .
C15 C16 C17 N6 -0.1(12) . .
C10 C9 C18 C23 -53.4(12) . .
C8 C9 C18 C23 69.7(11) . .
C10 C9 C18 C19 124.7(10) . .
C8 C9 C18 C19 -112.2(10) . .
C23 C18 C19 C20 3(2) . .
C9 C18 C19 C20 -175.5(12) . .
C18 C19 C20 C21 -10(2) . .
C19 C20 C21 C22 11(3) . .
C20 C21 C22 C23 -6(3) . .
C19 C18 C23 C22 3.2(19) . .
C9 C18 C23 C22 -178.7(11) . .
C21 C22 C23 C18 -2(2) . .
C7 C8 C24 N7 171.3(7) . .
C9 C8 C24 N7 -15.9(12) . .
C25 N7 C24 C8 -0.6(12) . .
C26 N7 C24 C8 -171.8(9) . .
C24 N7 C25 C10 1.5(11) . .
C26 N7 C25 C10 172.9(9) . .
C9 C10 C25 N7 15.5(11) . .
C11 C10 C25 N7 -176.0(6) . .
C25 N7 C26 C27 -92.3(11) . .
C24 N7 C26 C27 78.8(11) . .
C30 O3 C27 C28 11(2) . .
C30 O3 C27 C26 -178.9(13) . .
N7 C26 C27 O3 133.9(13) . .
N7 C26 C27 C28 -56.4(13) . .
O3 C27 C28 C29 -15.7(17) . .
C26 C27 C28 C29 173.1(12) . .
C27 C28 C29 C30 14(2) . .
C27 O3 C30 C29 -1(2) . .
C28 C29 C30 O3 -8(2) . .

loop_
_platon_squeeze_void_nr
_platon_squeeze_void_average_x
_platon_squeeze_void_average_y
_platon_squeeze_void_average_z
_platon_squeeze_void_volume
_platon_squeeze_void_count_electrons
_platon_squeeze_void_content
1 0.000 0.000 0.000 961 261 ' '
2 0.000 0.000 0.500 245 67 ' '
3 0.500 0.500 0.500 960 261 ' '
4 0.500 0.500 0.000 244 67 ' '
